data_7028196
loop_
_publ_author_name
'Fritsky, Igor O.'
'Koz\/lowski, Henryk'
'Sadler, Peter J.'
'Yefetova, Oksana P.'
'\'Sw\;atek-Koz\/lowska, Jolanta'
'Kalibabchuk, Valentina A.'
'G\/lowiak, Tadeusz'

_publ_contact_author 'Igor O.Fritsky'
_publ_section_title
;
 Template synthesis of square-planar nickel(II) and copper(III) complexes
 based on hydrazide ligands
;
_journal_issue 19
_journal_name_full 'Journal of the Chemical Society, Dalton Transactions'
_journal_page_first 3269
_journal_paper_doi 10.1039/a802451k
_journal_year 1998
_chemical_formula_sum 'C9 H16 K N6 Ni O6.5'
_chemical_formula_weight 410.09
_chemical_name_systematic
; 
 Potassium {3,5-bis-(2'-hydroxyiminopropanoyl)-1,3,5-oxadiazinane 
 (3-)}nickolate(II)  sesquihydrate 
;
_space_group_IT_number 2
_symmetry_cell_setting triclinic
_symmetry_space_group_name_Hall '-P 1'
_symmetry_space_group_name_H-M 'P -1'
_atom_sites_solution_hydrogens geom
_atom_sites_solution_primary direct
_atom_sites_solution_secondary difmap
_audit_creation_method SHELXL
_cell_angle_alpha 99.51(4)
_cell_angle_beta 111.95(2)
_cell_angle_gamma 106.86(2)
_cell_formula_units_Z 2
_cell_length_a 8.0890(10)
_cell_length_b 10.376(4)
_cell_length_c 10.6400(10)
_cell_measurement_reflns_used 50
_cell_measurement_temperature 293(2)
_cell_measurement_theta_max 38.8
_cell_measurement_theta_min 23.4
_cell_volume 754.1(4)
_computing_publication_material 'ORTEP, 1964'
_computing_structure_refinement 'SHELXL-93 (Sheldrick, 1993)'
_computing_structure_solution 'SHELXS-86 (Sheldrick, 1990)'
_diffrn_ambient_temperature 293(2)
_diffrn_measurement_device 'Enraf-Nonius FAST area detector diffractometer'
_diffrn_measurement_method 'profile data from omega/2theta scans'
_diffrn_radiation_monochromator graphite
_diffrn_radiation_source 'fine-focus sealed tube'
_diffrn_radiation_type MoK\a
_diffrn_radiation_wavelength 0.71073
_diffrn_reflns_av_R_equivalents 0.0758
_diffrn_reflns_av_sigmaI/netI 0.0668
_diffrn_reflns_limit_h_max 8
_diffrn_reflns_limit_h_min -9
_diffrn_reflns_limit_k_max 8
_diffrn_reflns_limit_k_min -12
_diffrn_reflns_limit_l_max 12
_diffrn_reflns_limit_l_min -9
_diffrn_reflns_number 3049
_diffrn_reflns_theta_max 24.82
_diffrn_reflns_theta_min 2.16
_diffrn_standards_interval_count 100
_diffrn_standards_number 3
_exptl_absorpt_coefficient_mu 1.608
_exptl_absorpt_correction_type none
_exptl_crystal_colour Yellow
_exptl_crystal_density_diffrn 1.806
_exptl_crystal_description BLOCK
_exptl_crystal_F_000 422
_exptl_crystal_size_max 0.16
_exptl_crystal_size_mid 0.12
_exptl_crystal_size_min 0.09
_refine_diff_density_max 0.377
_refine_diff_density_min -0.406
_refine_diff_density_rms 0.105
_refine_ls_extinction_method none
_refine_ls_goodness_of_fit_all 1.013
_refine_ls_goodness_of_fit_obs 1.150
_refine_ls_hydrogen_treatment 'see experimental'
_refine_ls_matrix_type full
_refine_ls_number_parameters 232
_refine_ls_number_reflns 1556
_refine_ls_number_restraints 0
_refine_ls_restrained_S_all 1.079
_refine_ls_restrained_S_obs 1.150
_refine_ls_R_factor_all 0.0532
_refine_ls_R_factor_obs 0.0425
_refine_ls_shift/esd_max 0.000
_refine_ls_shift/esd_mean 0.000
_refine_ls_structure_factor_coef Fsqd
_refine_ls_weighting_details 'w=1/[\s^2^(Fo^2^)+(0.0531P)^2^+0.0000P] where P=(Fo^2^+2Fc^2^)/3'
_refine_ls_weighting_scheme calc
_refine_ls_wR_factor_all 0.1066
_refine_ls_wR_factor_obs 0.0977
_reflns_number_observed 1209
_reflns_number_total 1559
_reflns_observed_criterion >2sigma(I)
_cod_data_source_file k802451sup1.cif
_cod_data_source_block 2
_cod_depositor_comments
;
The following automatic conversions were performed:

'_refine_ls_weighting_scheme' value 'calc
w=1/[\s^2^(Fo^2^)+(0.0531P)^2^+0.0000P] where P=(Fo^2^+2Fc^2^)/3' was
changed to 'calc'. New tag '_refine_ls_weighting_details' was
created. The value of the new tag was set to
'w=1/[\s^2^(Fo^2^)+(0.0531P)^2^+0.0000P] where P=(Fo^2^+2Fc^2^)/3'.

Automatic conversion script
Id: cif_fix_values 3143 2015-03-26 13:38:13Z robertas 
;
_cod_original_cell_volume 754.1(3)
_cod_original_sg_symbol_H-M P-1
_cod_original_formula_sum 'C9 H16 K N6 Ni O6.50'
_cod_database_code 7028196

loop_
_symmetry_equiv_pos_as_xyz
'x, y, z'
'-x, -y, -z'

loop_
_atom_site_aniso_label
_atom_site_aniso_U_11
_atom_site_aniso_U_22
_atom_site_aniso_U_33
_atom_site_aniso_U_23
_atom_site_aniso_U_13
_atom_site_aniso_U_12
Ni1 0.0315(4) 0.0231(4) 0.0275(5) 0.0075(4) 0.0157(4) 0.0080(3)
K1 0.0422(8) 0.0379(7) 0.0336(9) 0.0038(7) 0.0212(7) 0.0088(6)
O1 0.046(3) 0.038(2) 0.044(3) 0.024(2) 0.024(2) 0.015(2)
O2 0.064(3) 0.048(2) 0.039(3) 0.004(3) 0.028(3) 0.026(2)
O3 0.051(3) 0.026(2) 0.047(3) 0.017(2) 0.023(2) 0.009(2)
O4 0.054(3) 0.034(2) 0.028(3) 0.002(2) 0.027(2) 0.014(2)
O5 0.032(2) 0.035(2) 0.043(3) 0.011(2) 0.017(2) 0.012(2)
O1W1 0.056(7) 0.036(5) 0.064(9) -0.015(8) 0.035(8) 0.008(4)
O1W2 0.078(10) 0.032(5) 0.142(15) -0.016(10) 0.077(12) 0.010(6)
O1W3 0.146(11) 0.083(7) 0.048(8) 0.025(7) 0.047(8) 0.069(7)
N1 0.030(3) 0.039(3) 0.029(3) 0.014(3) 0.017(3) 0.011(2)
N2 0.036(3) 0.027(2) 0.029(3) 0.009(3) 0.018(3) 0.012(2)
N3 0.023(3) 0.024(2) 0.033(3) 0.008(3) 0.009(3) 0.006(2)
N4 0.039(3) 0.017(2) 0.034(3) 0.007(2) 0.024(3) 0.008(2)
N5 0.032(3) 0.023(2) 0.034(3) 0.008(2) 0.016(3) 0.010(2)
N6 0.036(3) 0.020(2) 0.037(3) 0.011(3) 0.021(3) 0.009(2)
C1 0.058(4) 0.062(4) 0.035(4) 0.021(4) 0.030(4) 0.031(3)
C2 0.032(3) 0.046(3) 0.025(4) 0.011(4) 0.013(3) 0.019(3)
C3 0.029(3) 0.035(3) 0.028(4) 0.005(3) 0.012(3) 0.011(2)
C4 0.024(3) 0.025(3) 0.028(4) 0.003(3) 0.008(3) 0.010(2)
C5 0.025(3) 0.030(3) 0.030(4) 0.004(3) 0.012(3) 0.008(2)
C6 0.066(5) 0.030(3) 0.048(5) 0.004(4) 0.025(4) 0.018(3)
C7 0.030(3) 0.025(3) 0.037(4) 0.010(3) 0.017(3) 0.008(2)
C8 0.038(4) 0.030(3) 0.044(5) 0.009(3) 0.019(4) 0.016(3)
C9 0.043(4) 0.033(3) 0.027(4) 0.006(3) 0.014(3) 0.012(3)

loop_
_atom_site_label
_atom_site_type_symbol
_atom_site_fract_x
_atom_site_fract_y
_atom_site_fract_z
_atom_site_U_iso_or_equiv
_atom_site_thermal_displace_type
_atom_site_occupancy
_atom_site_calc_flag
_atom_site_refinement_flags
Ni1 Ni -0.27197(10) -0.03729(6) 0.07539(8) 0.0272(3) Uani 1 d .
K1 K 0.3104(2) -0.19816(12) 0.3389(2) 0.0392(4) Uani 1 d .
O1 O -0.1744(6) 0.1204(4) -0.0975(5) 0.0403(11) Uani 1 d .
O2 O -0.3619(6) -0.3697(4) -0.2189(5) 0.0488(12) Uani 1 d .
O3 O -0.1464(6) 0.2592(4) 0.1232(5) 0.0413(11) Uani 1 d .
O4 O -0.3450(6) 0.0442(4) 0.4208(5) 0.0375(10) Uani 1 d .
O5 O -0.0966(5) -0.2443(4) 0.2649(5) 0.0371(11) Uani 1 d .
O1W1 O 0.1168(19) -0.4770(12) 0.1487(13) 0.056(3) Uani 0.50 d P
O1W2 O 0.1700(21) -0.4669(12) 0.2579(18) 0.083(5) Uani 0.50 d P
O1W3 O 0.4400(18) -0.4185(11) 0.4639(11) 0.085(4) Uani 0.50 d P
N1 N -0.2319(6) -0.0089(5) -0.0808(5) 0.0308(12) Uani 1 d .
N2 N -0.3309(6) -0.2238(4) -0.0141(5) 0.0297(12) Uani 1 d .
N3 N -0.2139(6) 0.1515(4) 0.1693(5) 0.0289(12) Uani 1 d .
N4 N -0.3200(6) -0.0672(4) 0.2273(5) 0.0281(12) Uani 1 d .
N5 N -0.3811(6) -0.3387(4) 0.0389(5) 0.0292(12) Uani 1 d .
N6 N -0.3784(6) -0.2025(4) 0.2527(5) 0.0292(12) Uani 1 d .
C1 C -0.2286(9) -0.1181(6) -0.3035(7) 0.046(2) Uani 1 d .
H1A H -0.3413(23) -0.1185(40) -0.3785(15) 0.068 Uiso 1 calc R
H1B H -0.2051(54) -0.2007(21) -0.3334(24) 0.068 Uiso 1 calc R
H1C H -0.1193(34) -0.0348(21) -0.2819(13) 0.068 Uiso 1 calc R
C2 C -0.2596(8) -0.1186(6) -0.1747(7) 0.0335(15) Uani 1 d .
C3 C -0.3234(8) -0.2526(6) -0.1373(7) 0.0319(15) Uani 1 d .
C4 C -0.3058(7) 0.0421(5) 0.3182(7) 0.0276(14) Uani 1 d .
C5 C -0.2347(7) 0.1759(5) 0.2829(7) 0.0301(14) Uani 1 d .
C6 C -0.1872(10) 0.3171(5) 0.3718(8) 0.049(2) Uani 1 d .
H6A H -0.0641(27) 0.3473(18) 0.4530(23) 0.074 Uiso 1 calc R
H6B H -0.2845(31) 0.3146(11) 0.4034(35) 0.074 Uiso 1 calc R
H6C H -0.1817(57) 0.3821(10) 0.3176(15) 0.074 Uiso 1 calc R
C7 C -0.4918(7) -0.3162(5) 0.1151(6) 0.0304(15) Uani 1 d .
H7A H -0.5485(7) -0.4037(5) 0.1319(6) 0.036 Uiso 1 calc R
H7B H -0.5967(7) -0.2937(5) 0.0551(6) 0.036 Uiso 1 calc R
C8 C -0.2133(9) -0.3561(6) 0.1310(8) 0.037(2) Uani 1 d .
H8A H -0.1345(9) -0.3616(6) 0.0820(8) 0.044 Uiso 1 calc R
H8B H -0.2534(9) -0.4453(6) 0.1501(8) 0.044 Uiso 1 calc R
C9 C -0.2078(8) -0.2284(6) 0.3367(7) 0.036(2) Uani 1 d .
H9A H -0.1274(8) -0.1500(6) 0.4242(7) 0.044 Uiso 1 calc R
H9B H -0.2491(8) -0.3133(6) 0.3624(7) 0.044 Uiso 1 calc R
H1 H -0.1459(81) 0.1960(60) 0.0121(74) 0.050(18) Uiso 1 d .
H1W1 H 0.0209 -0.5415 0.1600 0.080 Uiso 0.50 d P
H1W2 H 0.2263 -0.5243 0.2221 0.080 Uiso 0.50 d P
H2W2 H 0.0879 -0.5467 0.2801 0.080 Uiso 0.50 d P

loop_
_atom_type_symbol
_atom_type_description
_atom_type_scat_dispersion_real
_atom_type_scat_dispersion_imag
_atom_type_scat_source
C C 0.0033 0.0016 'International Tables Vol C Tables 4.2.6.8 and 6.1.1.4'
H H 0.0000 0.0000 'International Tables Vol C Tables 4.2.6.8 and 6.1.1.4'
N N 0.0061 0.0033 'International Tables Vol C Tables 4.2.6.8 and 6.1.1.4'
O O 0.0106 0.0060 'International Tables Vol C Tables 4.2.6.8 and 6.1.1.4'
K K 0.2009 0.2494 'International Tables Vol C Tables 4.2.6.8 and 6.1.1.4'
Ni Ni 0.3393 1.1124 'International Tables Vol C Tables 4.2.6.8 and 6.1.1.4'

loop_
_geom_angle_atom_site_label_1
_geom_angle_atom_site_label_2
_geom_angle_atom_site_label_3
_geom_angle
_geom_angle_site_symmetry_1
_geom_angle_site_symmetry_3
N2 Ni1 N4 96.7(2) . .
N2 Ni1 N1 83.0(2) . .
N4 Ni1 N1 178.2(2) . .
N2 Ni1 N3 178.8(2) . .
N4 Ni1 N3 82.1(2) . .
N1 Ni1 N3 98.2(2) . .
N2 Ni1 Ni1 108.02(14) . 2_455
N4 Ni1 Ni1 89.50(14) . 2_455
N1 Ni1 Ni1 88.93(15) . 2_455
N3 Ni1 Ni1 71.85(14) . 2_455
O1W2 K1 O4 122.8(4) . 2_556
O1W2 K1 O1 106.0(4) . 2
O4 K1 O1 118.60(14) 2_556 2
O1W2 K1 O1W1 21.8(4) . .
O4 K1 O1W1 140.9(3) 2_556 .
O1 K1 O1W1 84.5(3) 2 .
O1W2 K1 O4 143.0(4) . 1_655
O4 K1 O4 78.77(13) 2_556 1_655
O1 K1 O4 83.75(12) 2 1_655
O1W1 K1 O4 138.2(3) . 1_655
O1W2 K1 O5 81.5(4) . .
O4 K1 O5 78.91(13) 2_556 .
O1 K1 O5 73.57(11) 2 .
O1W1 K1 O5 78.5(3) . .
O4 K1 O5 134.97(11) 1_655 .
O1W2 K1 N6 89.5(3) . 1_655
O4 K1 N6 128.37(13) 2_556 1_655
O1 K1 N6 82.38(13) 2 1_655
O1W1 K1 N6 82.9(3) . 1_655
O4 K1 N6 55.82(12) 1_655 1_655
O5 K1 N6 150.70(14) . 1_655
O1W2 K1 O1W3 47.0(5) . .
O4 K1 O1W3 95.5(2) 2_556 .
O1 K1 O1W3 145.8(2) 2 .
O1W1 K1 O1W3 65.8(3) . .
O4 K1 O1W3 106.7(2) 1_655 .
O5 K1 O1W3 114.0(2) . .
N6 K1 O1W3 77.6(2) 1_655 .
O1W2 K1 C4 131.0(3) . 1_655
O4 K1 C4 98.06(14) 2_556 1_655
O1 K1 C4 70.39(12) 2 1_655
O1W1 K1 C4 120.2(3) . 1_655
O4 K1 C4 19.78(13) 1_655 1_655
O5 K1 C4 136.76(12) . 1_655
N6 K1 C4 41.71(11) 1_655 1_655
O1W3 K1 C4 109.2(2) . 1_655
O1W2 K1 K1 150.8(4) . 2_656
O4 K1 K1 41.27(8) 2_556 2_656
O1 K1 K1 102.94(10) 2 2_656
O1W1 K1 K1 169.3(3) . 2_656
O4 K1 K1 37.50(9) 1_655 2_656
O5 K1 K1 110.85(10) . 2_656
N6 K1 K1 90.43(9) 1_655 2_656
O1W3 K1 K1 104.6(2) . 2_656
C4 K1 K1 56.92(10) 1_655 2_656
O1W2 K1 K1 105.1(4) . 2_455
O4 K1 K1 84.55(9) 2_556 2_455
O1 K1 K1 45.87(9) 2 2_455
O1W1 K1 K1 93.0(3) . 2_455
O4 K1 K1 106.81(9) 1_655 2_455
O5 K1 K1 32.41(7) . 2_455
N6 K1 K1 128.18(9) 1_655 2_455
O1W3 K1 K1 145.8(2) . 2_455
C4 K1 K1 104.53(9) 1_655 2_455
K1 K1 K1 97.79(5) 2_656 2_455
H1 O1 N1 102.0(24) . .
H1 O1 O3 5.6(26) . .
N1 O1 O3 98.2(3) . .
H1 O1 K1 118.1(26) . 2
N1 O1 K1 128.5(3) . 2
O3 O1 K1 118.9(2) . 2
H1 O3 N3 102.3(23) . .
H1 O3 O1 5.3(25) . .
N3 O3 O1 98.3(3) . .
C4 O4 K1 147.3(3) . 2_556
C4 O4 K1 108.9(3) . 1_455
K1 O4 K1 101.23(13) 2_556 1_455
C9 O5 C8 110.6(4) . .
C9 O5 K1 137.7(4) . .
C8 O5 K1 107.1(3) . .
O1W2 O1W1 K1 63.5(11) . .
O1W1 O1W2 K1 94.7(13) . .
C2 N1 O1 119.9(5) . .
C2 N1 Ni1 117.3(4) . .
O1 N1 Ni1 122.8(4) . .
C3 N2 N5 117.4(4) . .
C3 N2 Ni1 117.1(3) . .
N5 N2 Ni1 125.5(4) . .
C5 N3 O3 120.3(4) . .
C5 N3 Ni1 117.4(3) . .
O3 N3 Ni1 122.2(4) . .
C4 N4 N6 116.6(4) . .
C4 N4 Ni1 117.6(3) . .
N6 N4 Ni1 125.7(3) . .
N2 N5 C8 111.3(4) . .
N2 N5 C7 110.1(4) . .
C8 N5 C7 109.6(4) . .
N4 N6 C9 110.1(4) . .
N4 N6 C7 109.3(4) . .
C9 N6 C7 108.5(4) . .
N4 N6 K1 103.1(3) . 1_455
C9 N6 K1 124.4(3) . 1_455
C7 N6 K1 100.6(3) . 1_455
N1 C2 C1 125.7(5) . .
N1 C2 C3 111.9(5) . .
C1 C2 C3 122.3(5) . .
O2 C3 N2 128.9(5) . .
O2 C3 C2 120.5(6) . .
N2 C3 C2 110.6(5) . .
O4 C4 N4 128.2(4) . .
O4 C4 C5 121.0(5) . .
N4 C4 C5 110.8(5) . .
O4 C4 K1 51.4(2) . 1_455
N4 C4 K1 85.0(3) . 1_455
C5 C4 K1 146.1(3) . 1_455
N3 C5 C6 124.2(5) . .
N3 C5 C4 111.9(5) . .
C6 C5 C4 123.9(6) . .
N5 C7 N6 114.3(4) . .
N5 C8 O5 114.3(4) . .
O5 C9 N6 113.5(4) . .

loop_
_geom_bond_atom_site_label_1
_geom_bond_atom_site_label_2
_geom_bond_distance
_geom_bond_site_symmetry_2
Ni1 N2 1.843(4) .
Ni1 N4 1.851(4) .
Ni1 N1 1.861(4) .
Ni1 N3 1.878(4) .
Ni1 Ni1 3.798(2) 2_455
K1 O1W2 2.538(12) .
K1 O4 2.650(4) 2_556
K1 O1 2.747(4) 2
K1 O1W1 2.826(12) .
K1 O4 2.872(4) 1_655
K1 O5 2.951(4) .
K1 N6 2.993(4) 1_655
K1 O1W3 3.074(9) .
K1 C4 3.480(5) 1_655
K1 K1 4.270(4) 2_656
K1 K1 14.532(4) 2_455
O1 H1 1.19(7) .
O1 N1 1.352(5) .
O1 O3 2.436(6) .
O1 K1 2.747(4) 2
O2 C3 1.249(7) .
O3 H1 1.26(7) .
O3 N3 1.347(5) .
O4 C4 1.245(7) .
O4 K1 2.650(4) 2_556
O4 K1 2.872(4) 1_455
O5 C9 1.407(7) .
O5 C8 1.442(8) .
O1W1 O1W2 1.05(2) .
N1 C2 1.285(7) .
N2 C3 1.323(8) .
N2 N5 1.420(5) .
N3 C5 1.276(7) .
N4 C4 1.308(7) .
N4 N6 1.450(5) .
N5 C8 1.429(7) .
N5 C7 1.455(7) .
N6 C9 1.465(7) .
N6 C7 1.474(7) .
N6 K1 2.993(4) 1_455
C1 C2 1.483(8) .
C2 C3 1.509(7) .
C4 C5 1.506(6) .
C4 K1 3.480(5) 1_455
C5 C6 1.460(8) .

loop_
_geom_torsion_atom_site_label_1
_geom_torsion_atom_site_label_2
_geom_torsion_atom_site_label_3
_geom_torsion_atom_site_label_4
_geom_torsion
_geom_torsion_site_symmetry_1
_geom_torsion_site_symmetry_4
H1 O1 O3 H1 0.000(14) . .
N1 O1 O3 H1 133.7(269) . .
K1 O1 O3 H1 -83.4(269) 2 .
H1 O1 O3 N3 -138.3(269) . .
N1 O1 O3 N3 -4.6(4) . .
K1 O1 O3 N3 138.3(3) 2 .
O1W2 K1 O5 C9 108.4(5) . .
O4 K1 O5 C9 -17.5(4) 2_556 .
O1 K1 O5 C9 -142.0(4) 2 .
O1W1 K1 O5 C9 130.3(5) . .
O4 K1 O5 C9 -79.1(4) 1_655 .
N6 K1 O5 C9 -178.2(4) 1_655 .
O1W3 K1 O5 C9 73.6(5) . .
C4 K1 O5 C9 -107.6(4) 1_655 .
K1 K1 O5 C9 -44.1(4) 2_656 .
K1 K1 O5 C9 -114.9(5) 2_455 .
O1W2 K1 O5 C8 -43.8(5) . .
O4 K1 O5 C8 -169.7(3) 2_556 .
O1 K1 O5 C8 65.8(3) 2 .
O1W1 K1 O5 C8 -21.8(4) . .
O4 K1 O5 C8 128.7(3) 1_655 .
N6 K1 O5 C8 29.7(4) 1_655 .
O1W3 K1 O5 C8 -78.5(4) . .
C4 K1 O5 C8 100.3(3) 1_655 .
K1 K1 O5 C8 163.7(3) 2_656 .
K1 K1 O5 C8 92.9(3) 2_455 .
O1W2 K1 O1W1 O1W2 0.000(2) . .
O4 K1 O1W1 O1W2 -40.1(18) 2_556 .
O1 K1 O1W1 O1W2 -170.2(15) 2 .
O4 K1 O1W1 O1W2 115.4(14) 1_655 .
O5 K1 O1W1 O1W2 -95.9(15) . .
N6 K1 O1W1 O1W2 106.8(15) 1_655 .
O1W3 K1 O1W1 O1W2 27.2(14) . .
C4 K1 O1W1 O1W2 126.2(14) 1_655 .
K1 K1 O1W1 O1W2 55.0(24) 2_656 .
K1 K1 O1W1 O1W2 -125.1(15) 2_455 .
K1 O1W1 O1W2 K1 0.0 . .
O4 K1 O1W2 O1W1 151.1(13) 2_556 .
O1 K1 O1W2 O1W1 10.1(16) 2 .
O1W1 K1 O1W2 O1W1 0.000(3) . .
O4 K1 O1W2 O1W1 -91.0(17) 1_655 .
O5 K1 O1W2 O1W1 80.2(15) . .
N6 K1 O1W2 O1W1 -71.8(15) 1_655 .
O1W3 K1 O1W2 O1W1 -145.2(18) . .
C4 K1 O1W2 O1W1 -67.6(17) 1_655 .
K1 K1 O1W2 O1W1 -161.8(11) 2_656 .
K1 K1 O1W2 O1W1 57.8(15) 2_455 .
H1 O1 N1 C2 -173.8(28) . .
O3 O1 N1 C2 -177.9(4) . .
K1 O1 N1 C2 44.5(6) 2 .
H1 O1 N1 Ni1 5.7(29) . .
O3 O1 N1 Ni1 1.6(4) . .
K1 O1 N1 Ni1 -136.0(3) 2 .
N2 Ni1 N1 C2 0.2(4) . .
N4 Ni1 N1 C2 -80.6(63) . .
N3 Ni1 N1 C2 -179.6(4) . .
Ni1 Ni1 N1 C2 -108.1(4) 2_455 .
N2 Ni1 N1 O1 -179.2(4) . .
N4 Ni1 N1 O1 99.9(62) . .
N3 Ni1 N1 O1 1.0(4) . .
Ni1 Ni1 N1 O1 72.5(4) 2_455 .
N4 Ni1 N2 C3 177.0(4) . .
N1 Ni1 N2 C3 -1.2(4) . .
N3 Ni1 N2 C3 169.3(92) . .
Ni1 Ni1 N2 C3 85.4(4) 2_455 .
N4 Ni1 N2 N5 -3.8(4) . .
N1 Ni1 N2 N5 177.9(4) . .
N3 Ni1 N2 N5 -11.6(97) . .
Ni1 Ni1 N2 N5 -95.5(4) 2_455 .
H1 O3 N3 C5 -179.9(27) . .
O1 O3 N3 C5 -176.3(4) . .
H1 O3 N3 Ni1 2.3(27) . .
O1 O3 N3 Ni1 5.9(4) . .
N2 Ni1 N3 C5 6.1(97) . .
N4 Ni1 N3 C5 -1.7(4) . .
N1 Ni1 N3 C5 176.6(4) . .
Ni1 Ni1 N3 C5 90.4(4) 2_455 .
N2 Ni1 N3 O3 -176.1(93) . .
N4 Ni1 N3 O3 176.1(4) . .
N1 Ni1 N3 O3 -5.6(4) . .
Ni1 Ni1 N3 O3 -91.8(4) 2_455 .
N2 Ni1 N4 C4 -176.1(4) . .
N1 Ni1 N4 C4 -95.5(62) . .
N3 Ni1 N4 C4 3.7(4) . .
Ni1 Ni1 N4 C4 -68.0(4) 2_455 .
N2 Ni1 N4 N6 1.8(4) . .
N1 Ni1 N4 N6 82.4(63) . .
N3 Ni1 N4 N6 -178.4(4) . .
Ni1 Ni1 N4 N6 109.9(4) 2_455 .
C3 N2 N5 C8 92.2(6) . .
Ni1 N2 N5 C8 -86.9(5) . .
C3 N2 N5 C7 -146.0(5) . .
Ni1 N2 N5 C7 34.9(6) . .
C4 N4 N6 C9 -93.3(5) . .
Ni1 N4 N6 C9 88.8(5) . .
C4 N4 N6 C7 147.6(5) . .
Ni1 N4 N6 C7 -30.3(5) . .
C4 N4 N6 K1 41.3(5) . 1_455
Ni1 N4 N6 K1 -136.6(3) . 1_455
O1 N1 C2 C1 1.9(8) . .
Ni1 N1 C2 C1 -177.6(5) . .
O1 N1 C2 C3 -179.9(4) . .
Ni1 N1 C2 C3 0.6(6) . .
N5 N2 C3 O2 3.0(9) . .
Ni1 N2 C3 O2 -177.8(5) . .
N5 N2 C3 C2 -177.4(4) . .
Ni1 N2 C3 C2 1.7(6) . .
N1 C2 C3 O2 178.1(5) . .
C1 C2 C3 O2 -3.7(8) . .
N1 C2 C3 N2 -1.5(7) . .
C1 C2 C3 N2 176.7(5) . .
K1 O4 C4 N4 164.6(4) 2_556 .
K1 O4 C4 N4 -39.5(7) 1_455 .
K1 O4 C4 C5 -16.5(10) 2_556 .
K1 O4 C4 C5 139.4(4) 1_455 .
K1 O4 C4 K1 -155.8(8) 2_556 1_455
K1 O4 C4 K1 0.0 1_455 1_455
N6 N4 C4 O4 -3.8(8) . .
Ni1 N4 C4 O4 174.3(5) . .
N6 N4 C4 C5 177.2(4) . .
Ni1 N4 C4 C5 -4.7(6) . .
N6 N4 C4 K1 -33.7(4) . 1_455
Ni1 N4 C4 K1 144.4(3) . 1_455
O3 N3 C5 C6 -0.8(9) . .
Ni1 N3 C5 C6 177.0(4) . .
O3 N3 C5 C4 -178.2(4) . .
Ni1 N3 C5 C4 -0.4(6) . .
O4 C4 C5 N3 -175.9(5) . .
N4 C4 C5 N3 3.2(7) . .
K1 C4 C5 N3 -110.2(7) 1_455 .
O4 C4 C5 C6 6.7(8) . .
N4 C4 C5 C6 -174.2(5) . .
K1 C4 C5 C6 72.4(9) 1_455 .
N2 N5 C7 N6 -70.9(5) . .
C8 N5 C7 N6 51.9(5) . .
N4 N6 C7 N5 68.0(5) . .
C9 N6 C7 N5 -52.0(5) . .
K1 N6 C7 N5 176.0(3) 1_455 .
N2 N5 C8 O5 69.2(5) . .
C7 N5 C8 O5 -52.8(5) . .
C9 O5 C8 N5 55.7(5) . .
K1 O5 C8 N5 -143.9(3) . .
C8 O5 C9 N6 -56.1(5) . .
K1 O5 C9 N6 152.4(3) . .
N4 N6 C9 O5 -65.4(5) . .
C7 N6 C9 O5 54.1(5) . .
K1 N6 C9 O5 171.8(3) 1_455 .
